data_4084073
loop_
_publ_author_name
'Bigler, Raphael'
'Otth, Elisabeth'
'Mezzetti, Antonio'

_publ_section_title
;
 Chiral Macrocyclic N2P2Ligands and Iron(II): A Marriage of Interest
;
_journal_issue 15
_journal_name_full Organometallics
_journal_page_first 4086
_journal_paper_doi 10.1021/om5005989
_journal_volume 33
_journal_year 2014
_chemical_absolute_configuration rmad
_chemical_formula_sum 'C40 H47 B2 F8 Fe N5 P2'
_chemical_formula_weight 889.24
_chemical_melting_point ?
_chemical_name_common '[Fe(MeCN)2(1a)](BF4)2 (10a)'
_chemical_name_systematic
; 
 ? 
;
_space_group_IT_number 4
_symmetry_cell_setting monoclinic
_symmetry_space_group_name_Hall 'P 2yb'
_symmetry_space_group_name_H-M 'P 1 21 1'
_atom_sites_solution_hydrogens geom
_atom_sites_solution_primary direct
_atom_sites_solution_secondary difmap
_audit_creation_method SHELXL-97
_cell_angle_alpha 90.00
_cell_angle_beta 113.0120(10)
_cell_angle_gamma 90.00
_cell_formula_units_Z 2
_cell_length_a 10.9951(2)
_cell_length_b 16.9467(4)
_cell_length_c 11.7348(3)
_cell_measurement_reflns_used 9385
_cell_measurement_temperature 100(2)
_cell_measurement_theta_max 31.61
_cell_measurement_theta_min 2.24
_cell_volume 2012.55(8)
_computing_cell_refinement 'Bruker SAINT'
_computing_data_collection 'Bruker APEX2'
_computing_data_reduction 'Bruker SAINT'
_computing_molecular_graphics 'Bruker SHELXTL'
_computing_publication_material 'Bruker SHELXTL'
_computing_structure_refinement 'SHELXL-97 (Sheldrick, 2008)'
_computing_structure_solution 'SHELXS-97 (Sheldrick, 2008)'
_diffrn_ambient_temperature 100(2)
_diffrn_measured_fraction_theta_full 1.000
_diffrn_measured_fraction_theta_max 1.000
_diffrn_measurement_device_type 'Bruker APEX-II CCD'
_diffrn_measurement_method '\f and \w scans'
_diffrn_radiation_monochromator graphite
_diffrn_radiation_source 'fine-focus sealed tube'
_diffrn_radiation_type MoK\a
_diffrn_radiation_wavelength 0.71073
_diffrn_reflns_av_R_equivalents 0.0346
_diffrn_reflns_av_sigmaI/netI 0.0490
_diffrn_reflns_limit_h_max 14
_diffrn_reflns_limit_h_min -14
_diffrn_reflns_limit_k_max 22
_diffrn_reflns_limit_k_min -22
_diffrn_reflns_limit_l_max 15
_diffrn_reflns_limit_l_min -15
_diffrn_reflns_number 26487
_diffrn_reflns_theta_full 28.70
_diffrn_reflns_theta_max 28.70
_diffrn_reflns_theta_min 1.89
_diffrn_standards_number 0
_exptl_absorpt_coefficient_mu 0.529
_exptl_absorpt_correction_T_max 0.9981
_exptl_absorpt_correction_T_min 0.8766
_exptl_absorpt_correction_type empirical
_exptl_absorpt_process_details SADABS-2004/1
_exptl_crystal_colour orange
_exptl_crystal_density_diffrn 1.467
_exptl_crystal_density_meas ?
_exptl_crystal_density_method 'not measured'
_exptl_crystal_description block
_exptl_crystal_F_000 920
_exptl_crystal_size_max 0.355
_exptl_crystal_size_mid 0.335
_exptl_crystal_size_min 0.121
_refine_diff_density_max 0.766
_refine_diff_density_min -0.562
_refine_diff_density_rms 0.062
_refine_ls_abs_structure_details 'Flack H D (1983), Acta Cryst. A39, 876-881'
_refine_ls_abs_structure_Flack -0.015(10)
_refine_ls_extinction_method none
_refine_ls_goodness_of_fit_ref 1.025
_refine_ls_hydrogen_treatment mixed
_refine_ls_matrix_type full
_refine_ls_number_parameters 534
_refine_ls_number_reflns 9669
_refine_ls_number_restraints 2
_refine_ls_restrained_S_all 1.026
_refine_ls_R_factor_all 0.0436
_refine_ls_R_factor_gt 0.0370
_refine_ls_shift/su_max 0.001
_refine_ls_shift/su_mean 0.000
_refine_ls_structure_factor_coef Fsqd
_refine_ls_weighting_details 'calc w=1/[\s^2^(Fo^2^)+(0.0451P)^2^+0.5645P] where P=(Fo^2^+2Fc^2^)/3'
_refine_ls_weighting_scheme calc
_refine_ls_wR_factor_gt 0.0866
_refine_ls_wR_factor_ref 0.0903
_reflns_number_gt 8764
_reflns_number_total 9669
_reflns_threshold_expression >2sigma(I)
_cod_data_source_file om5005989_si_002.cif
_cod_data_source_block complex_10a
_cod_depositor_comments
;
The following automatic conversions were performed:

'_chemical_melting_point' value 'not measured' was changed to '?' -
the value is undefined or not given.

Automatic conversion script
Id: cif_fix_values 2281 2013-09-26 08:29:07Z andrius 

 Adding full bibliography for 4084068--4084074.cif.

The following automatic conversions were performed:

'_exptl_crystal_density_meas' value 'not measured' was changed to '?'
- the value is perceived as not measured.

Automatic conversion script
Id: cif_fix_values 3008 2015-01-20 13:52:24Z robertas 
;
_cod_original_sg_symbol_H-M P2(1)
_cod_database_code 4084073

loop_
_symmetry_equiv_pos_as_xyz
'x, y, z'
'-x, y+1/2, -z'

loop_
_atom_site_label
_atom_site_type_symbol
_atom_site_fract_x
_atom_site_fract_y
_atom_site_fract_z
_atom_site_U_iso_or_equiv
_atom_site_adp_type
_atom_site_occupancy
_atom_site_symmetry_multiplicity
_atom_site_calc_flag
_atom_site_refinement_flags
Fe1 Fe 0.71979(3) 0.464259(19) 0.51063(3) 0.01122(7) Uani 1 1 d .
P1 P 0.62297(5) 0.57660(3) 0.43861(5) 0.01196(12) Uani 1 1 d .
P2 P 0.64523(5) 0.48019(3) 0.65539(5) 0.01207(12) Uani 1 1 d .
N1 N 0.89792(19) 0.51256(13) 0.6099(2) 0.0181(4) Uani 1 1 d .
N2 N 0.80818(19) 0.35949(12) 0.58174(18) 0.0138(4) Uani 1 1 d D
N3 N 0.7718(2) 0.44737(12) 0.37048(18) 0.0170(4) Uani 1 1 d .
N4 N 0.55763(19) 0.41197(13) 0.40992(18) 0.0155(4) Uani 1 1 d .
C1 C 0.9386(2) 0.57785(17) 0.5486(2) 0.0230(5) Uani 1 1 d .
H1A H 0.9239 0.5614 0.4632 0.028 Uiso 1 1 calc R
H1B H 1.0346 0.5871 0.5936 0.028 Uiso 1 1 calc R
C2 C 0.8663(2) 0.65464(16) 0.5426(2) 0.0197(5) Uani 1 1 d .
C3 C 0.9427(2) 0.72303(18) 0.5845(2) 0.0239(6) Uani 1 1 d .
H3A H 1.0362 0.7187 0.6225 0.029 Uiso 1 1 calc R
C4 C 0.8842(3) 0.79717(17) 0.5714(2) 0.0241(6) Uani 1 1 d .
H4A H 0.9376 0.8425 0.6028 0.029 Uiso 1 1 calc R
C5 C 0.7497(3) 0.80489(16) 0.5131(3) 0.0247(6) Uani 1 1 d .
H5A H 0.7101 0.8557 0.5014 0.030 Uiso 1 1 calc R
C6 C 0.6720(3) 0.73821(16) 0.4715(2) 0.0223(5) Uani 1 1 d .
H6A H 0.5788 0.7436 0.4320 0.027 Uiso 1 1 calc R
C7 C 0.7288(2) 0.66290(15) 0.4867(2) 0.0153(5) Uani 1 1 d .
C8 C 0.5501(2) 0.58140(15) 0.2704(2) 0.0162(5) Uani 1 1 d .
C9 C 0.6292(3) 0.60255(17) 0.2071(2) 0.0228(5) Uani 1 1 d .
H9A H 0.7163 0.6215 0.2517 0.027 Uiso 1 1 calc R
C10 C 0.5810(3) 0.59605(19) 0.0788(3) 0.0308(7) Uani 1 1 d .
H10A H 0.6350 0.6113 0.0361 0.037 Uiso 1 1 calc R
C11 C 0.4548(3) 0.56749(18) 0.0131(2) 0.0324(7) Uani 1 1 d .
H11A H 0.4224 0.5627 -0.0744 0.039 Uiso 1 1 calc R
C12 C 0.3766(3) 0.54604(17) 0.0751(2) 0.0289(6) Uani 1 1 d .
H12A H 0.2903 0.5262 0.0299 0.035 Uiso 1 1 calc R
C13 C 0.4225(2) 0.55304(16) 0.2034(2) 0.0207(5) Uani 1 1 d .
H13A H 0.3673 0.5386 0.2452 0.025 Uiso 1 1 calc R
C14 C 0.4887(2) 0.59402(14) 0.4939(2) 0.0146(4) Uani 1 1 d .
H14A H 0.5017 0.6462 0.5350 0.018 Uiso 1 1 calc R
H14B H 0.4028 0.5951 0.4221 0.018 Uiso 1 1 calc R
C15 C 0.4848(2) 0.53007(14) 0.5851(2) 0.0135(4) Uani 1 1 d .
H15A H 0.4155 0.4909 0.5409 0.016 Uiso 1 1 calc R
H15B H 0.4619 0.5544 0.6508 0.016 Uiso 1 1 calc R
C16 C 0.7413(2) 0.53758(15) 0.7938(2) 0.0145(5) Uani 1 1 d .
C17 C 0.8402(2) 0.50071(15) 0.8929(2) 0.0158(5) Uani 1 1 d .
H17A H 0.8553 0.4458 0.8889 0.019 Uiso 1 1 calc R
C18 C 0.9175(2) 0.54324(17) 0.9980(2) 0.0211(5) Uani 1 1 d .
H18A H 0.9869 0.5179 1.0638 0.025 Uiso 1 1 calc R
C19 C 0.8926(3) 0.62211(17) 1.0060(2) 0.0267(6) Uani 1 1 d .
H19A H 0.9434 0.6510 1.0784 0.032 Uiso 1 1 calc R
C20 C 0.7934(3) 0.65957(18) 0.9085(2) 0.0291(6) Uani 1 1 d .
H20A H 0.7766 0.7141 0.9146 0.035 Uiso 1 1 calc R
C21 C 0.7184(3) 0.61796(16) 0.8019(2) 0.0219(5) Uani 1 1 d .
H21A H 0.6519 0.6442 0.7348 0.026 Uiso 1 1 calc R
C22 C 0.6216(2) 0.38909(15) 0.7257(2) 0.0139(4) Uani 1 1 d .
C23 C 0.5605(2) 0.39439(16) 0.8097(2) 0.0171(5) Uani 1 1 d .
H23A H 0.5251 0.4436 0.8208 0.020 Uiso 1 1 calc R
C24 C 0.5503(2) 0.32976(16) 0.8769(2) 0.0195(5) Uani 1 1 d .
H24A H 0.5074 0.3341 0.9329 0.023 Uiso 1 1 calc R
C25 C 0.6034(2) 0.25865(16) 0.8615(2) 0.0194(5) Uani 1 1 d .
H25A H 0.5977 0.2138 0.9078 0.023 Uiso 1 1 calc R
C26 C 0.6649(2) 0.25238(16) 0.7791(2) 0.0186(5) Uani 1 1 d .
H26A H 0.7021 0.2032 0.7707 0.022 Uiso 1 1 calc R
C27 C 0.6736(2) 0.31708(14) 0.7073(2) 0.0140(4) Uani 1 1 d .
C28 C 0.7281(2) 0.29848(14) 0.6106(2) 0.0149(4) Uani 1 1 d .
H28A H 0.7829 0.2503 0.6373 0.018 Uiso 1 1 calc R
H28B H 0.6526 0.2853 0.5327 0.018 Uiso 1 1 calc R
C29 C 0.9381(2) 0.37611(15) 0.6843(2) 0.0152(5) Uani 1 1 d .
H29A H 0.9207 0.3904 0.7593 0.018 Uiso 1 1 calc R
C30 C 0.9988(2) 0.44745(15) 0.6488(2) 0.0171(5) Uani 1 1 d .
H30A H 1.0203 0.4329 0.5762 0.021 Uiso 1 1 calc R
C31 C 1.1270(2) 0.47055(18) 0.7559(2) 0.0244(5) Uani 1 1 d .
H31A H 1.1674 0.5161 0.7310 0.029 Uiso 1 1 calc R
H31B H 1.1073 0.4866 0.8280 0.029 Uiso 1 1 calc R
C32 C 1.2239(2) 0.40190(17) 0.7923(3) 0.0237(6) Uani 1 1 d .
H32A H 1.2506 0.3896 0.7229 0.028 Uiso 1 1 calc R
H32B H 1.3041 0.4173 0.8645 0.028 Uiso 1 1 calc R
C33 C 1.1635(2) 0.32895(18) 0.8243(3) 0.0255(6) Uani 1 1 d .
H33A H 1.1471 0.3392 0.9002 0.031 Uiso 1 1 calc R
H33B H 1.2265 0.2845 0.8415 0.031 Uiso 1 1 calc R
C34 C 1.0328(2) 0.30605(16) 0.7183(2) 0.0204(5) Uani 1 1 d .
H34A H 1.0502 0.2896 0.6451 0.024 Uiso 1 1 calc R
H34B H 0.9922 0.2610 0.7442 0.024 Uiso 1 1 calc R
C35 C 0.7840(2) 0.43238(16) 0.2806(2) 0.0199(5) Uani 1 1 d .
C36 C 0.7956(3) 0.41234(18) 0.1657(3) 0.0284(6) Uani 1 1 d .
H36A H 0.7471 0.3634 0.1328 0.043 Uiso 1 1 calc R
H36B H 0.8890 0.4050 0.1805 0.043 Uiso 1 1 calc R
H36C H 0.7586 0.4551 0.1057 0.043 Uiso 1 1 calc R
C37 C 0.4645(2) 0.38402(15) 0.3375(2) 0.0186(5) Uani 1 1 d .
C38 C 0.3474(3) 0.35042(18) 0.2421(3) 0.0285(6) Uani 1 1 d .
H38A H 0.2736 0.3875 0.2224 0.043 Uiso 1 1 calc R
H38B H 0.3248 0.3008 0.2720 0.043 Uiso 1 1 calc R
H38C H 0.3647 0.3403 0.1676 0.043 Uiso 1 1 calc R
B1 B 0.6498(3) 0.22226(18) 0.2687(3) 0.0202(6) Uani 1 1 d .
F1 F 0.75554(15) 0.26749(10) 0.34740(15) 0.0270(4) Uani 1 1 d .
F2 F 0.55441(15) 0.21849(11) 0.31916(16) 0.0317(4) Uani 1 1 d .
F3 F 0.6937(2) 0.14776(12) 0.25735(17) 0.0447(5) Uani 1 1 d .
F4 F 0.59594(19) 0.25945(12) 0.15426(16) 0.0425(5) Uani 1 1 d .
B2 B 0.1181(3) 0.5398(2) 0.3374(3) 0.0325(8) Uani 1 1 d .
F5 F 0.1698(2) 0.5243(3) 0.4598(2) 0.0988(12) Uani 1 1 d .
F6 F -0.01739(17) 0.54854(17) 0.29191(17) 0.0552(6) Uani 1 1 d .
F7 F 0.1477(4) 0.47628(19) 0.2780(3) 0.1004(11) Uani 1 1 d .
F8 F 0.1676(2) 0.60332(16) 0.3012(3) 0.0866(10) Uani 1 1 d .
N5 N 0.9829(3) 0.32229(19) 0.0253(3) 0.0471(8) Uani 1 1 d .
C39 C 0.9403(3) 0.2669(2) 0.0543(3) 0.0359(7) Uani 1 1 d .
C40 C 0.8887(3) 0.1984(2) 0.0926(3) 0.0429(8) Uani 1 1 d .
H40A H 0.8230 0.2148 0.1251 0.064 Uiso 1 1 calc R
H40B H 0.9610 0.1704 0.1572 0.064 Uiso 1 1 calc R
H40C H 0.8471 0.1633 0.0215 0.064 Uiso 1 1 calc R
H1N H 0.909(3) 0.546(2) 0.688(3) 0.029(8) Uiso 1 1 d .
H2N H 0.833(3) 0.334(2) 0.523(3) 0.038(10) Uiso 1 1 d D

loop_
_atom_site_aniso_label
_atom_site_aniso_U_11
_atom_site_aniso_U_22
_atom_site_aniso_U_33
_atom_site_aniso_U_23
_atom_site_aniso_U_13
_atom_site_aniso_U_12
Fe1 0.01137(13) 0.01176(16) 0.01020(14) -0.00094(12) 0.00387(11) 0.00020(12)
P1 0.0130(2) 0.0121(3) 0.0096(2) 0.0002(2) 0.0031(2) 0.0005(2)
P2 0.0139(2) 0.0122(3) 0.0104(2) 0.0004(2) 0.0051(2) 0.0009(2)
N1 0.0143(9) 0.0148(11) 0.0219(10) -0.0005(8) 0.0034(8) -0.0003(8)
N2 0.0154(9) 0.0146(10) 0.0115(9) -0.0021(7) 0.0053(7) -0.0004(8)
N3 0.0205(9) 0.0148(12) 0.0167(10) 0.0005(8) 0.0084(8) 0.0006(8)
N4 0.0177(9) 0.0131(11) 0.0167(10) 0.0004(8) 0.0078(8) 0.0010(8)
C1 0.0197(11) 0.0256(15) 0.0235(12) 0.0015(11) 0.0081(10) -0.0030(11)
C2 0.0172(11) 0.0190(13) 0.0215(12) 0.0042(10) 0.0062(9) -0.0011(10)
C3 0.0190(12) 0.0245(15) 0.0232(13) 0.0050(11) 0.0029(10) -0.0075(11)
C4 0.0302(13) 0.0188(14) 0.0235(13) -0.0027(10) 0.0108(11) -0.0119(11)
C5 0.0300(13) 0.0128(13) 0.0317(14) -0.0018(10) 0.0125(11) 0.0007(11)
C6 0.0210(12) 0.0184(14) 0.0228(13) 0.0003(10) 0.0034(10) 0.0002(10)
C7 0.0186(11) 0.0140(12) 0.0130(10) 0.0002(9) 0.0059(9) -0.0025(9)
C8 0.0210(11) 0.0137(12) 0.0116(10) 0.0014(9) 0.0037(8) 0.0038(9)
C9 0.0265(13) 0.0246(14) 0.0174(12) 0.0056(10) 0.0086(10) 0.0074(11)
C10 0.0481(17) 0.0288(16) 0.0218(13) 0.0089(11) 0.0206(13) 0.0129(13)
C11 0.0544(18) 0.0242(16) 0.0108(11) 0.0009(10) 0.0044(11) 0.0144(14)
C12 0.0366(15) 0.0185(14) 0.0188(12) -0.0049(10) -0.0029(11) 0.0064(12)
C13 0.0250(12) 0.0172(13) 0.0146(11) 0.0017(9) 0.0018(9) 0.0046(10)
C14 0.0145(10) 0.0161(12) 0.0127(10) 0.0018(8) 0.0048(8) 0.0048(9)
C15 0.0150(10) 0.0121(12) 0.0149(10) 0.0015(8) 0.0075(8) 0.0034(9)
C16 0.0165(10) 0.0163(12) 0.0128(10) -0.0034(9) 0.0081(8) -0.0018(9)
C17 0.0175(11) 0.0146(12) 0.0169(11) -0.0028(9) 0.0085(9) 0.0000(9)
C18 0.0208(11) 0.0271(15) 0.0112(10) 0.0011(10) 0.0017(9) 0.0005(10)
C19 0.0344(14) 0.0249(15) 0.0146(12) -0.0038(10) 0.0027(11) -0.0048(12)
C20 0.0413(16) 0.0189(14) 0.0213(13) -0.0037(10) 0.0061(12) -0.0008(12)
C21 0.0282(13) 0.0164(13) 0.0178(12) 0.0006(10) 0.0056(10) 0.0033(11)
C22 0.0133(10) 0.0133(12) 0.0130(10) 0.0008(8) 0.0028(8) -0.0009(9)
C23 0.0166(10) 0.0173(12) 0.0171(11) 0.0000(9) 0.0063(9) -0.0004(9)
C24 0.0193(11) 0.0229(14) 0.0191(12) 0.0024(10) 0.0103(9) -0.0011(10)
C25 0.0217(12) 0.0181(13) 0.0172(11) 0.0065(9) 0.0062(9) -0.0026(10)
C26 0.0200(11) 0.0169(13) 0.0161(11) -0.0001(9) 0.0042(9) -0.0019(10)
C27 0.0125(10) 0.0142(12) 0.0126(10) -0.0005(8) 0.0019(8) -0.0013(8)
C28 0.0184(10) 0.0107(12) 0.0159(11) -0.0012(8) 0.0071(9) 0.0006(9)
C29 0.0140(10) 0.0186(13) 0.0126(10) -0.0015(9) 0.0049(8) 0.0029(9)
C30 0.0142(10) 0.0194(14) 0.0167(11) -0.0004(9) 0.0048(8) 0.0036(9)
C31 0.0154(10) 0.0246(15) 0.0266(12) -0.0018(12) 0.0012(9) 0.0009(11)
C32 0.0131(10) 0.0274(16) 0.0260(13) -0.0014(11) 0.0027(10) 0.0021(10)
C33 0.0174(11) 0.0313(16) 0.0247(13) 0.0058(11) 0.0050(10) 0.0089(11)
C34 0.0188(11) 0.0194(14) 0.0222(12) 0.0039(10) 0.0073(10) 0.0046(10)
C35 0.0248(12) 0.0163(13) 0.0203(12) 0.0015(9) 0.0109(10) -0.0004(10)
C36 0.0437(16) 0.0261(16) 0.0220(13) -0.0037(11) 0.0199(12) -0.0030(13)
C37 0.0216(11) 0.0161(13) 0.0179(11) -0.0011(9) 0.0074(9) 0.0009(10)
C38 0.0266(13) 0.0277(16) 0.0220(13) -0.0029(11) -0.0004(11) -0.0058(12)
B1 0.0250(14) 0.0154(14) 0.0198(13) -0.0013(11) 0.0084(11) -0.0008(11)
F1 0.0211(7) 0.0263(9) 0.0330(9) -0.0086(7) 0.0099(6) -0.0032(6)
F2 0.0272(8) 0.0367(10) 0.0346(9) 0.0037(8) 0.0160(7) -0.0092(7)
F3 0.0614(12) 0.0298(11) 0.0365(10) -0.0130(8) 0.0121(9) 0.0090(9)
F4 0.0497(11) 0.0500(13) 0.0247(9) 0.0144(8) 0.0112(8) -0.0041(9)
B2 0.0234(15) 0.038(2) 0.0355(18) -0.0014(15) 0.0111(13) -0.0028(14)
F5 0.0372(11) 0.221(4) 0.0347(12) 0.0099(17) 0.0101(9) 0.0290(17)
F6 0.0232(8) 0.107(2) 0.0319(10) 0.0000(11) 0.0067(7) -0.0200(11)
F7 0.153(3) 0.064(2) 0.098(2) 0.0098(18) 0.064(2) 0.042(2)
F8 0.0394(12) 0.0479(16) 0.164(3) 0.0200(17) 0.0299(15) -0.0067(11)
N5 0.0536(18) 0.0362(18) 0.064(2) 0.0040(15) 0.0370(16) 0.0120(14)
C39 0.0344(15) 0.038(2) 0.0374(17) 0.0004(14) 0.0169(13) 0.0140(14)
C40 0.0431(18) 0.046(2) 0.0400(18) 0.0067(15) 0.0169(15) 0.0049(16)

loop_
_atom_type_symbol
_atom_type_description
_atom_type_scat_dispersion_real
_atom_type_scat_dispersion_imag
_atom_type_scat_source
C C 0.0033 0.0016 'International Tables Vol C Tables 4.2.6.8 and 6.1.1.4'
H H 0.0000 0.0000 'International Tables Vol C Tables 4.2.6.8 and 6.1.1.4'
B B 0.0013 0.0007 'International Tables Vol C Tables 4.2.6.8 and 6.1.1.4'
N N 0.0061 0.0033 'International Tables Vol C Tables 4.2.6.8 and 6.1.1.4'
F F 0.0171 0.0103 'International Tables Vol C Tables 4.2.6.8 and 6.1.1.4'
P P 0.1023 0.0942 'International Tables Vol C Tables 4.2.6.8 and 6.1.1.4'
Fe Fe 0.3463 0.8444 'International Tables Vol C Tables 4.2.6.8 and 6.1.1.4'

loop_
_geom_angle_atom_site_label_1
_geom_angle_atom_site_label_2
_geom_angle_atom_site_label_3
_geom_angle
N4 Fe1 N3 85.52(9)
N4 Fe1 N1 175.02(9)
N3 Fe1 N1 90.45(9)
N4 Fe1 N2 91.68(8)
N3 Fe1 N2 88.14(8)
N1 Fe1 N2 85.26(8)
N4 Fe1 P2 89.72(6)
N3 Fe1 P2 175.12(6)
N1 Fe1 P2 94.36(7)
N2 Fe1 P2 93.06(6)
N4 Fe1 P1 88.24(6)
N3 Fe1 P1 93.47(6)
N1 Fe1 P1 94.93(6)
N2 Fe1 P1 178.38(6)
P2 Fe1 P1 85.32(2)
C7 P1 C8 104.97(11)
C7 P1 C14 105.31(11)
C8 P1 C14 107.43(11)
C7 P1 Fe1 115.19(8)
C8 P1 Fe1 113.60(8)
C14 P1 Fe1 109.74(8)
C22 P2 C16 100.58(11)
C22 P2 C15 108.22(11)
C16 P2 C15 105.88(11)
C22 P2 Fe1 114.48(8)
C16 P2 Fe1 119.74(8)
C15 P2 Fe1 107.21(7)
C1 N1 C30 111.63(19)
C1 N1 Fe1 115.58(16)
C30 N1 Fe1 108.15(15)
C28 N2 C29 114.52(18)
C28 N2 Fe1 118.07(15)
C29 N2 Fe1 108.58(15)
C35 N3 Fe1 169.8(2)
C37 N4 Fe1 171.3(2)
N1 C1 C2 114.3(2)
C7 C2 C3 118.1(2)
C7 C2 C1 124.0(2)
C3 C2 C1 117.5(2)
C4 C3 C2 121.3(2)
C5 C4 C3 120.2(2)
C4 C5 C6 119.6(3)
C5 C6 C7 121.0(2)
C2 C7 C6 119.8(2)
C2 C7 P1 120.6(2)
C6 C7 P1 119.64(18)
C9 C8 C13 119.1(2)
C9 C8 P1 119.23(18)
C13 C8 P1 120.97(18)
C10 C9 C8 120.3(3)
C11 C10 C9 120.3(3)
C12 C11 C10 119.7(2)
C11 C12 C13 120.8(3)
C12 C13 C8 119.8(3)
C15 C14 P1 112.00(15)
C14 C15 P2 110.77(15)
C17 C16 C21 119.0(2)
C17 C16 P2 119.59(18)
C21 C16 P2 121.43(19)
C16 C17 C18 120.9(2)
C19 C18 C17 119.6(2)
C18 C19 C20 120.1(2)
C19 C20 C21 120.5(3)
C20 C21 C16 119.8(2)
C23 C22 C27 120.2(2)
C23 C22 P2 117.38(19)
C27 C22 P2 122.09(18)
C24 C23 C22 121.4(2)
C23 C24 C25 119.0(2)
C24 C25 C26 120.3(2)
C25 C26 C27 121.6(2)
C22 C27 C26 117.3(2)
C22 C27 C28 127.2(2)
C26 C27 C28 115.3(2)
N2 C28 C27 118.2(2)
N2 C29 C30 108.32(19)
N2 C29 C34 113.9(2)
C30 C29 C34 111.31(19)
N1 C30 C29 108.48(18)
N1 C30 C31 113.3(2)
C29 C30 C31 110.0(2)
C32 C31 C30 110.8(2)
C33 C32 C31 111.5(2)
C32 C33 C34 111.4(2)
C29 C34 C33 110.0(2)
N3 C35 C36 178.3(3)
N4 C37 C38 177.8(3)
F3 B1 F4 110.8(2)
F3 B1 F2 110.5(2)
F4 B1 F2 108.9(2)
F3 B1 F1 109.5(2)
F4 B1 F1 108.7(2)
F2 B1 F1 108.3(2)
F5 B2 F8 115.9(3)
F5 B2 F6 112.1(3)
F8 B2 F6 107.4(3)
F5 B2 F7 107.5(3)
F8 B2 F7 104.9(3)
F6 B2 F7 108.6(3)
N5 C39 C40 179.0(4)

loop_
_geom_bond_atom_site_label_1
_geom_bond_atom_site_label_2
_geom_bond_distance
Fe1 N4 1.927(2)
Fe1 N3 1.962(2)
Fe1 N1 2.020(2)
Fe1 N2 2.039(2)
Fe1 P2 2.1724(6)
Fe1 P1 2.1837(7)
P1 C7 1.816(3)
P1 C8 1.819(2)
P1 C14 1.854(2)
P2 C22 1.817(2)
P2 C16 1.833(2)
P2 C15 1.836(2)
N1 C1 1.481(3)
N1 C30 1.503(3)
N2 C28 1.481(3)
N2 C29 1.491(3)
N3 C35 1.143(3)
N4 C37 1.147(3)
C1 C2 1.513(4)
C2 C7 1.400(3)
C2 C3 1.403(4)
C3 C4 1.392(4)
C4 C5 1.371(4)
C5 C6 1.385(4)
C6 C7 1.401(4)
C8 C9 1.393(4)
C8 C13 1.398(3)
C9 C10 1.391(4)
C10 C11 1.385(5)
C11 C12 1.373(4)
C12 C13 1.394(3)
C14 C15 1.535(3)
C16 C17 1.392(3)
C16 C21 1.395(4)
C17 C18 1.394(3)
C18 C19 1.375(4)
C19 C20 1.388(4)
C20 C21 1.391(4)
C22 C23 1.396(3)
C22 C27 1.400(3)
C23 C24 1.379(4)
C24 C25 1.381(4)
C25 C26 1.384(4)
C26 C27 1.408(3)
C27 C28 1.510(3)
C29 C30 1.516(3)
C29 C34 1.526(3)
C30 C31 1.528(3)
C31 C32 1.522(4)
C32 C33 1.519(4)
C33 C34 1.538(4)
C35 C36 1.444(4)
C37 C38 1.452(3)
B1 F3 1.377(4)
B1 F4 1.389(3)
B1 F2 1.393(3)
B1 F1 1.397(3)
B2 F5 1.348(4)
B2 F8 1.348(5)
B2 F6 1.380(4)
B2 F7 1.388(5)
N5 C39 1.159(5)
C39 C40 1.438(5)

loop_
_geom_torsion_atom_site_label_1
_geom_torsion_atom_site_label_2
_geom_torsion_atom_site_label_3
_geom_torsion_atom_site_label_4
_geom_torsion
N4 Fe1 P1 C7 -174.83(10)
N3 Fe1 P1 C7 -89.43(10)
N1 Fe1 P1 C7 1.32(11)
N2 Fe1 P1 C7 98(2)
P2 Fe1 P1 C7 95.30(9)
N4 Fe1 P1 C8 -53.71(11)
N3 Fe1 P1 C8 31.69(11)
N1 Fe1 P1 C8 122.45(11)
N2 Fe1 P1 C8 -141(2)
P2 Fe1 P1 C8 -143.57(9)
N4 Fe1 P1 C14 66.56(10)
N3 Fe1 P1 C14 151.96(10)
N1 Fe1 P1 C14 -117.29(10)
N2 Fe1 P1 C14 -21(2)
P2 Fe1 P1 C14 -23.31(8)
N4 Fe1 P2 C22 65.84(10)
N3 Fe1 P2 C22 78.3(8)
N1 Fe1 P2 C22 -111.30(10)
N2 Fe1 P2 C22 -25.82(10)
P1 Fe1 P2 C22 154.10(8)
N4 Fe1 P2 C16 -174.66(11)
N3 Fe1 P2 C16 -162.2(8)
N1 Fe1 P2 C16 8.20(11)
N2 Fe1 P2 C16 93.67(11)
P1 Fe1 P2 C16 -86.40(9)
N4 Fe1 P2 C15 -54.20(10)
N3 Fe1 P2 C15 -41.7(8)
N1 Fe1 P2 C15 128.66(10)
N2 Fe1 P2 C15 -145.87(10)
P1 Fe1 P2 C15 34.06(8)
N4 Fe1 N1 C1 88.8(11)
N3 Fe1 N1 C1 52.90(18)
N2 Fe1 N1 C1 141.00(18)
P2 Fe1 N1 C1 -126.29(17)
P1 Fe1 N1 C1 -40.62(18)
N4 Fe1 N1 C30 -37.1(12)
N3 Fe1 N1 C30 -73.04(16)
N2 Fe1 N1 C30 15.05(15)
P2 Fe1 N1 C30 107.77(15)
P1 Fe1 N1 C30 -166.56(14)
N4 Fe1 N2 C28 -39.03(16)
N3 Fe1 N2 C28 -124.48(16)
N1 Fe1 N2 C28 144.91(17)
P2 Fe1 N2 C28 50.79(16)
P1 Fe1 N2 C28 48(2)
N4 Fe1 N2 C29 -171.52(15)
N3 Fe1 N2 C29 103.02(15)
N1 Fe1 N2 C29 12.42(15)
P2 Fe1 N2 C29 -81.71(14)
P1 Fe1 N2 C29 -84(2)
N4 Fe1 N3 C35 0.5(12)
N1 Fe1 N3 C35 177.6(12)
N2 Fe1 N3 C35 92.3(12)
P2 Fe1 N3 C35 -12.0(18)
P1 Fe1 N3 C35 -87.5(12)
N3 Fe1 N4 C37 -25.2(14)
N1 Fe1 N4 C37 -61(2)
N2 Fe1 N4 C37 -113.2(14)
P2 Fe1 N4 C37 153.8(14)
P1 Fe1 N4 C37 68.4(14)
C30 N1 C1 C2 -162.1(2)
Fe1 N1 C1 C2 73.8(2)
N1 C1 C2 C7 -57.6(3)
N1 C1 C2 C3 129.1(2)
C7 C2 C3 C4 0.1(4)
C1 C2 C3 C4 173.8(2)
C2 C3 C4 C5 -2.1(4)
C3 C4 C5 C6 2.4(4)
C4 C5 C6 C7 -0.7(4)
C3 C2 C7 C6 1.6(4)
C1 C2 C7 C6 -171.7(2)
C3 C2 C7 P1 -176.31(19)
C1 C2 C7 P1 10.4(3)
C5 C6 C7 C2 -1.3(4)
C5 C6 C7 P1 176.6(2)
C8 P1 C7 C2 -112.5(2)
C14 P1 C7 C2 134.3(2)
Fe1 P1 C7 C2 13.2(2)
C8 P1 C7 C6 69.6(2)
C14 P1 C7 C6 -43.6(2)
Fe1 P1 C7 C6 -164.66(17)
C7 P1 C8 C9 42.2(2)
C14 P1 C8 C9 153.9(2)
Fe1 P1 C8 C9 -84.5(2)
C7 P1 C8 C13 -147.5(2)
C14 P1 C8 C13 -35.8(2)
Fe1 P1 C8 C13 85.8(2)
C13 C8 C9 C10 0.5(4)
P1 C8 C9 C10 171.0(2)
C8 C9 C10 C11 -0.9(4)
C9 C10 C11 C12 0.5(4)
C10 C11 C12 C13 0.3(4)
C11 C12 C13 C8 -0.7(4)
C9 C8 C13 C12 0.2(4)
P1 C8 C13 C12 -170.1(2)
C7 P1 C14 C15 -119.63(17)
C8 P1 C14 C15 128.86(17)
Fe1 P1 C14 C15 4.92(18)
P1 C14 C15 P2 21.7(2)
C22 P2 C15 C14 -164.00(16)
C16 P2 C15 C14 88.88(18)
Fe1 P2 C15 C14 -40.03(17)
C22 P2 C16 C17 40.7(2)
C15 P2 C16 C17 153.27(19)
Fe1 P2 C16 C17 -85.6(2)
C22 P2 C16 C21 -139.9(2)
C15 P2 C16 C21 -27.3(2)
Fe1 P2 C16 C21 93.8(2)
C21 C16 C17 C18 -1.2(4)
P2 C16 C17 C18 178.17(18)
C16 C17 C18 C19 2.4(4)
C17 C18 C19 C20 -1.7(4)
C18 C19 C20 C21 -0.1(5)
C19 C20 C21 C16 1.3(4)
C17 C16 C21 C20 -0.6(4)
P2 C16 C21 C20 -180.0(2)
C16 P2 C22 C23 57.1(2)
C15 P2 C22 C23 -53.7(2)
Fe1 P2 C22 C23 -173.16(15)
C16 P2 C22 C27 -116.6(2)
C15 P2 C22 C27 132.61(19)
Fe1 P2 C22 C27 13.1(2)
C27 C22 C23 C24 0.4(4)
P2 C22 C23 C24 -173.39(19)
C22 C23 C24 C25 0.8(4)
C23 C24 C25 C26 -0.5(4)
C24 C25 C26 C27 -1.0(4)
C23 C22 C27 C26 -1.9(3)
P2 C22 C27 C26 171.64(17)
C23 C22 C27 C28 172.3(2)
P2 C22 C27 C28 -14.2(3)
C25 C26 C27 C22 2.2(3)
C25 C26 C27 C28 -172.7(2)
C29 N2 C28 C27 67.5(3)
Fe1 N2 C28 C27 -62.3(2)
C22 C27 C28 N2 39.3(3)
C26 C27 C28 N2 -146.4(2)
C28 N2 C29 C30 -171.59(18)
Fe1 N2 C29 C30 -37.2(2)
C28 N2 C29 C34 64.0(3)
Fe1 N2 C29 C34 -161.64(16)
C1 N1 C30 C29 -167.7(2)
Fe1 N1 C30 C29 -39.5(2)
C1 N1 C30 C31 69.8(3)
Fe1 N1 C30 C31 -161.96(17)
N2 C29 C30 N1 51.0(2)
C34 C29 C30 N1 176.94(19)
N2 C29 C30 C31 175.47(19)
C34 C29 C30 C31 -58.6(3)
N1 C30 C31 C32 179.0(2)
C29 C30 C31 C32 57.4(3)
C30 C31 C32 C33 -56.0(3)
C31 C32 C33 C34 54.9(3)
N2 C29 C34 C33 179.9(2)
C30 C29 C34 C33 57.1(3)
C32 C33 C34 C29 -54.9(3)
Fe1 N3 C35 C36 -2(11)
Fe1 N4 C37 C38 -14(9)
